data_4303377
loop_
_publ_author_name
'Andrew D. Burrows'
'Ross W. Harrington'
'Andrew S. Kirk'
'Mary F. Mahon'
'Frank Marken'
'John E. Warren'
'Michael K. Whittlesey'

_publ_section_title
;
Synthesis, Characterization, and Electrochemistry of a Series of Iron(II)
Complexes Containing Self-Assembled
1,5-Diaza-3,7-diphosphabicyclo[3.3.1]nonane Ligands
;
_journal_name_full 'Inorganic Chemistry'
_journal_page_first 9924
_journal_page_last 9935
_journal_paper_doi 10.1021/ic900874f
_journal_volume 48
_journal_year 2009
_chemical_formula_sum 'C43 H50 Cl Fe N4 P4'
_chemical_formula_weight 838.05
_chemical_name_systematic
;
 ?
;
_space_group_IT_number 15
_symmetry_cell_setting monoclinic
_symmetry_space_group_name_Hall '-C 2yc'
_symmetry_space_group_name_H-M 'C 1 2/c 1'
_atom_sites_solution_hydrogens geom
_atom_sites_solution_primary direct
_atom_sites_solution_secondary difmap
_audit_creation_method SHELXL-97
_cell_angle_alpha 90.00
_cell_angle_beta 111.2440(10)
_cell_angle_gamma 90.00
_cell_formula_units_Z 8
_cell_length_a 26.873(3)
_cell_length_b 14.5374(17)
_cell_length_c 22.100(3)
_cell_measurement_reflns_used 2068
_cell_measurement_temperature 150(2)
_cell_measurement_theta_max 21.531
_cell_measurement_theta_min 2.714
_cell_volume 8047.0(17)
_computing_cell_refinement 'local programs'
_computing_data_collection 'Bruker SMART'
_computing_data_reduction 'Bruker SAINT'
_computing_molecular_graphics 'ORTEX (P.McArdle, 1995)'
_computing_publication_material 'SHELXL-97/2 (Sheldrick,1997)'
_computing_structure_refinement 'Bruker SHELXTL'
_computing_structure_solution 'Bruker SHELXTL'
_diffrn_ambient_temperature 150(2)
_diffrn_measured_fraction_theta_full 0.996
_diffrn_measured_fraction_theta_max 0.996
_diffrn_measurement_device_type 'Bruker APEXII diffractometer'
_diffrn_measurement_method '\w rotation with narrow frames'
_diffrn_radiation_monochromator 'Silicon 111'
_diffrn_radiation_source 'Daresbury SRS station 16.2 SMX'
_diffrn_radiation_type Synchrotron
_diffrn_radiation_wavelength 0.68840
_diffrn_reflns_av_R_equivalents 0.1122
_diffrn_reflns_av_sigmaI/netI 0.1041
_diffrn_reflns_limit_h_max 31
_diffrn_reflns_limit_h_min -31
_diffrn_reflns_limit_k_max 17
_diffrn_reflns_limit_k_min -17
_diffrn_reflns_limit_l_max 26
_diffrn_reflns_limit_l_min -26
_diffrn_reflns_number 27709
_diffrn_reflns_theta_full 23.91
_diffrn_reflns_theta_max 23.91
_diffrn_reflns_theta_min 3.44
_exptl_absorpt_coefficient_mu 0.637
_exptl_absorpt_correction_T_max 0.995
_exptl_absorpt_correction_T_min 0.978
_exptl_absorpt_correction_type multi-scan
_exptl_absorpt_process_details
;
 ?
;
_exptl_crystal_colour Orange
_exptl_crystal_density_diffrn 1.383
_exptl_crystal_density_method 'not measured'
_exptl_crystal_description Plate
_exptl_crystal_F_000 3512
_exptl_crystal_size_max 0.02
_exptl_crystal_size_mid 0.01
_exptl_crystal_size_min 0.01
_refine_diff_density_max 0.690
_refine_diff_density_min -0.312
_refine_diff_density_rms 0.081
_refine_ls_extinction_coef 0.0038(2)
_refine_ls_extinction_expression Fc^*^=kFc[1+0.001xFc^2^\l^3^/sin(2\q)]^-1/4^
_refine_ls_extinction_method SHELXL
_refine_ls_goodness_of_fit_ref 0.958
_refine_ls_hydrogen_treatment mixed
_refine_ls_matrix_type full
_refine_ls_number_parameters 516
_refine_ls_number_reflns 6833
_refine_ls_number_restraints 1
_refine_ls_restrained_S_all 0.958
_refine_ls_R_factor_all 0.1217
_refine_ls_R_factor_gt 0.0562
_refine_ls_shift/su_max 0.000
_refine_ls_shift/su_mean 0.000
_refine_ls_structure_factor_coef Fsqd
_refine_ls_weighting_details 'calc w=1/[\s^2^(Fo^2^)+(0.0715P)^2^+0.0000P] where P=(Fo^2^+2Fc^2^)/3'
_refine_ls_weighting_scheme calc
_refine_ls_wR_factor_gt 0.1229
_refine_ls_wR_factor_ref 0.1530
_reflns_number_gt 3746
_reflns_number_total 6833
_reflns_threshold_expression >2sigma(I)
_cod_data_source_file ic900874f_si_001_5.cif
_cod_data_source_block compound_7_ssg1322
_cod_depositor_comments
;
The following automatic conversions were performed:
'_symmetry_cell_setting' value 'Monoclinic' changed to 'monoclinic'
according to '/home/saulius/struct/CIF-dictionaries/cif_core.dic'
dictionary named 'cif_core.dic' version 2.4.1 from
2010-06-29.

'_exptl_absorpt_correction_type' value 'Multi-Scan' changed
to 'multi-scan' according to
'/home/saulius/struct/CIF-dictionaries/cif_core.dic' dictionary named
'cif_core.dic' version 2.4.1 from 2010-06-29.

Automatic conversion script
Id: cif_fix_enum 1527 2010-12-29 10:47:43Z saulius 
;
_cod_database_code 4303377

loop_
_symmetry_equiv_pos_as_xyz
'x, y, z'
'-x, y, -z+1/2'
'x+1/2, y+1/2, z'
'-x+1/2, y+1/2, -z+1/2'
'-x, -y, -z'
'x, -y, z-1/2'
'-x+1/2, -y+1/2, -z'
'x+1/2, -y+1/2, z-1/2'

loop_
_atom_site_label
_atom_site_type_symbol
_atom_site_fract_x
_atom_site_fract_y
_atom_site_fract_z
_atom_site_U_iso_or_equiv
_atom_site_adp_type
_atom_site_occupancy
_atom_site_symmetry_multiplicity
_atom_site_calc_flag
_atom_site_refinement_flags
_atom_site_disorder_assembly
_atom_site_disorder_group
Fe1 Fe 0.0000 0.58360(7) 0.2500 0.0296(3) Uani 1 2 d SD . .
Fe2 Fe 0.0000 0.08074(7) 0.2500 0.0338(3) Uani 1 2 d SD . .
H1 H 0.0000 0.684(4) 0.2500 0.06(2) Uiso 1 2 d SD . .
H2 H 0.0000 0.182(4) 0.2500 0.06(2) Uiso 1 2 d SD . .
Cl1 Cl 0.0000 0.41428(12) 0.2500 0.0364(5) Uani 1 2 d S . .
Cl2 Cl 0.0000 -0.08807(13) 0.2500 0.0364(5) Uani 1 2 d S . .
P1 P -0.08423(5) 0.57323(10) 0.18470(6) 0.0320(3) Uani 1 1 d . . .
P2 P -0.03411(6) 0.61737(10) 0.32192(6) 0.0321(4) Uani 1 1 d . . .
P3 P -0.02729(6) 0.11377(10) 0.32864(7) 0.0363(4) Uani 1 1 d . . .
P4 P 0.07871(6) 0.07277(10) 0.32931(7) 0.0366(4) Uani 1 1 d . . .
N1 N -0.13324(17) 0.6917(3) 0.2440(2) 0.0386(11) Uani 1 1 d . . .
N2 N -0.13094(17) 0.5267(3) 0.2754(2) 0.0417(12) Uani 1 1 d . . .
N3 N 0.06512(19) 0.1918(4) 0.4191(3) 0.0507(13) Uani 1 1 d . . .
N4 N 0.04723(18) 0.0269(3) 0.4338(2) 0.0457(12) Uani 1 1 d . . .
C1 C -0.1597(2) 0.6147(4) 0.2620(3) 0.0457(15) Uani 1 1 d . . .
H1A H -0.1945 0.6047 0.2265 0.055 Uiso 1 1 calc R . .
H1B H -0.1672 0.6325 0.3010 0.055 Uiso 1 1 calc R . .
C2 C -0.1267(2) 0.6751(4) 0.1811(2) 0.0384(13) Uani 1 1 d . . .
H2A H -0.1104 0.7300 0.1693 0.046 Uiso 1 1 calc R . .
H2B H -0.1623 0.6657 0.1469 0.046 Uiso 1 1 calc R . .
C3 C -0.0825(2) 0.7149(4) 0.2975(2) 0.0367(13) Uani 1 1 d . . .
H3A H -0.0907 0.7349 0.3357 0.044 Uiso 1 1 calc R . .
H3B H -0.0655 0.7673 0.2838 0.044 Uiso 1 1 calc R . .
C4 C -0.1234(2) 0.4931(4) 0.2165(2) 0.0342(12) Uani 1 1 d . . .
H4A H -0.1589 0.4830 0.1822 0.041 Uiso 1 1 calc R . .
H4B H -0.1048 0.4330 0.2261 0.041 Uiso 1 1 calc R . .
C5 C -0.0811(2) 0.5314(4) 0.3334(2) 0.0352(13) Uani 1 1 d . . .
H5A H -0.0639 0.4701 0.3415 0.042 Uiso 1 1 calc R . .
H5B H -0.0898 0.5483 0.3718 0.042 Uiso 1 1 calc R . .
C6 C -0.1059(2) 0.5317(3) 0.1011(2) 0.0311(12) Uani 1 1 d . . .
C7 C -0.1415(2) 0.5782(4) 0.0475(2) 0.0386(13) Uani 1 1 d . . .
H7 H -0.1552 0.6364 0.0535 0.046 Uiso 1 1 calc R . .
C8 C -0.1571(2) 0.5409(4) -0.0139(3) 0.0425(14) Uani 1 1 d . . .
H8 H -0.1811 0.5741 -0.0497 0.051 Uiso 1 1 calc R . .
C9 C -0.1386(2) 0.4558(4) -0.0244(3) 0.0428(14) Uani 1 1 d . . .
H9 H -0.1499 0.4302 -0.0668 0.051 Uiso 1 1 calc R . .
C10 C -0.1030(2) 0.4085(4) 0.0282(2) 0.0406(14) Uani 1 1 d . . .
H10 H -0.0900 0.3498 0.0219 0.049 Uiso 1 1 calc R . .
C11 C -0.0863(2) 0.4467(4) 0.0899(3) 0.0385(13) Uani 1 1 d . . .
H11 H -0.0610 0.4146 0.1252 0.046 Uiso 1 1 calc R . .
C12 C 0.0062(2) 0.6580(4) 0.4027(2) 0.0326(12) Uani 1 1 d . . .
C13 C 0.0313(2) 0.7442(4) 0.4078(3) 0.0386(13) Uani 1 1 d . . .
H13 H 0.0266 0.7789 0.3697 0.046 Uiso 1 1 calc R . .
C14 C 0.0630(2) 0.7789(4) 0.4683(3) 0.0418(14) Uani 1 1 d . . .
H14 H 0.0788 0.8380 0.4717 0.050 Uiso 1 1 calc R . .
C15 C 0.0712(2) 0.7266(4) 0.5232(3) 0.0405(14) Uani 1 1 d . . .
H15 H 0.0942 0.7488 0.5643 0.049 Uiso 1 1 calc R . .
C16 C 0.0467(2) 0.6430(4) 0.5193(3) 0.0426(14) Uani 1 1 d . . .
H16 H 0.0522 0.6083 0.5576 0.051 Uiso 1 1 calc R . .
C17 C 0.0140(2) 0.6089(4) 0.4596(2) 0.0397(13) Uani 1 1 d . . .
H17 H -0.0033 0.5513 0.4574 0.048 Uiso 1 1 calc R . .
C18 C 0.0673(3) 0.1166(5) 0.4632(3) 0.0585(18) Uani 1 1 d . . .
H18A H 0.0468 0.1349 0.4904 0.070 Uiso 1 1 calc R . .
H18B H 0.1050 0.1087 0.4924 0.070 Uiso 1 1 calc R . .
C19 C 0.0098(2) 0.2132(4) 0.3781(3) 0.0474(15) Uani 1 1 d . . .
H19A H 0.0099 0.2642 0.3485 0.057 Uiso 1 1 calc R . .
H19B H -0.0094 0.2347 0.4061 0.057 Uiso 1 1 calc R . .
C20 C 0.1000(2) 0.1767(4) 0.3814(3) 0.0506(16) Uani 1 1 d . . .
H20A H 0.1374 0.1690 0.4115 0.061 Uiso 1 1 calc R . .
H20B H 0.0985 0.2312 0.3539 0.061 Uiso 1 1 calc R . .
C21 C 0.0788(2) -0.0066(4) 0.3954(3) 0.0410(14) Uani 1 1 d . . .
H21A H 0.0643 -0.0668 0.3761 0.049 Uiso 1 1 calc R . .
H21B H 0.1161 -0.0164 0.4251 0.049 Uiso 1 1 calc R . .
C22 C -0.0112(2) 0.0301(4) 0.3968(3) 0.0403(14) Uani 1 1 d . . .
H22A H -0.0299 0.0483 0.4262 0.048 Uiso 1 1 calc R . .
H22B H -0.0240 -0.0318 0.3794 0.048 Uiso 1 1 calc R . .
C23 C -0.0948(2) 0.1538(4) 0.3157(3) 0.0350(13) Uani 1 1 d . . .
C24 C -0.1313(2) 0.1040(4) 0.3341(3) 0.0381(13) Uani 1 1 d . . .
H24 H -0.1220 0.0446 0.3527 0.046 Uiso 1 1 calc R . .
C25 C -0.1808(2) 0.1403(4) 0.3255(3) 0.0408(14) Uani 1 1 d . . .
H25 H -0.2055 0.1055 0.3379 0.049 Uiso 1 1 calc R . .
C26 C -0.1948(2) 0.2266(4) 0.2990(3) 0.0463(15) Uani 1 1 d . . .
H26 H -0.2290 0.2509 0.2933 0.056 Uiso 1 1 calc R . .
C27 C -0.1591(2) 0.2781(4) 0.2808(3) 0.0496(16) Uani 1 1 d . . .
H27 H -0.1685 0.3381 0.2633 0.060 Uiso 1 1 calc R . .
C28 C -0.1095(2) 0.2410(4) 0.2882(3) 0.0438(14) Uani 1 1 d . . .
H28 H -0.0854 0.2752 0.2745 0.053 Uiso 1 1 calc R . .
C29 C 0.1396(2) 0.0329(4) 0.3187(2) 0.0346(12) Uani 1 1 d . . .
C30 C 0.1869(2) 0.0835(4) 0.3382(3) 0.0417(14) Uani 1 1 d . . .
H30 H 0.1882 0.1425 0.3573 0.050 Uiso 1 1 calc R . .
C31 C 0.2321(2) 0.0486(4) 0.3301(3) 0.0461(15) Uani 1 1 d . . .
H31 H 0.2640 0.0840 0.3436 0.055 Uiso 1 1 calc R . .
C32 C 0.2313(2) -0.0367(4) 0.3028(3) 0.0462(15) Uani 1 1 d . . .
H32 H 0.2623 -0.0599 0.2970 0.055 Uiso 1 1 calc R . .
C33 C 0.1847(2) -0.0888(4) 0.2836(3) 0.0484(15) Uani 1 1 d . . .
H33 H 0.1841 -0.1484 0.2657 0.058 Uiso 1 1 calc R . .
C34 C 0.1391(2) -0.0538(4) 0.2907(3) 0.0429(14) Uani 1 1 d . . .
H34 H 0.1071 -0.0890 0.2765 0.051 Uiso 1 1 calc R . .
C35 C -0.2469(3) 0.7338(5) -0.0599(3) 0.0580(18) Uani 1 1 d . . .
H35 H -0.2448 0.7225 -0.1012 0.070 Uiso 1 1 calc R . .
C36 C -0.2828(3) 0.6849(4) -0.0404(3) 0.0572(17) Uani 1 1 d . . .
H36 H -0.3055 0.6400 -0.0681 0.069 Uiso 1 1 calc R . .
C37 C -0.2850(3) 0.7022(5) 0.0197(4) 0.0596(18) Uani 1 1 d . . .
H37 H -0.3095 0.6688 0.0333 0.071 Uiso 1 1 calc R . .
C38 C 0.2451(4) 0.1818(7) 0.5285(4) 0.071(4) Uani 0.50 1 d PG A 1
H38 H 0.2583 0.2080 0.4978 0.085 Uiso 0.50 1 calc PR A 1
C39 C 0.2185(4) 0.2365(6) 0.5586(5) 0.068(4) Uani 0.50 1 d PG A 1
H39 H 0.2135 0.3002 0.5485 0.082 Uiso 0.50 1 calc PR A 1
C40 C 0.1993(4) 0.1982(7) 0.6034(5) 0.094(7) Uani 0.50 1 d PG A 1
H40 H 0.1811 0.2356 0.6240 0.112 Uiso 0.50 1 calc PR A 1
C41 C 0.2067(5) 0.1050(7) 0.6182(5) 0.074(7) Uani 0.50 1 d PG A 1
H41 H 0.1936 0.0788 0.6488 0.089 Uiso 0.50 1 calc PR A 1
C42 C 0.2333(5) 0.0503(6) 0.5881(5) 0.067(5) Uani 0.50 1 d PG A 1
H42 H 0.2384 -0.0134 0.5982 0.080 Uiso 0.50 1 calc PR A 1
C43 C 0.2525(5) 0.0887(7) 0.5432(5) 0.081(7) Uani 0.50 1 d PG A 1
H43 H 0.2707 0.0512 0.5227 0.097 Uiso 0.50 1 calc PR A 1
C38A C 0.1873(4) 0.0417(7) 0.5701(5) 0.059(4) Uani 0.50 1 d PG B 2
H38A H 0.1594 -0.0021 0.5544 0.071 Uiso 0.50 1 calc PR B 2
C39A C 0.1860(4) 0.1073(9) 0.6153(5) 0.090(8) Uani 0.50 1 d PG B 2
H39A H 0.1571 0.1082 0.6304 0.108 Uiso 0.50 1 calc PR B 2
C40A C 0.2269(5) 0.1714(7) 0.6384(4) 0.087(6) Uani 0.50 1 d PG B 2
H40A H 0.2260 0.2162 0.6693 0.105 Uiso 0.50 1 calc PR B 2
C41A C 0.2692(4) 0.1700(7) 0.6164(5) 0.066(4) Uani 0.50 1 d PG B 2
H41A H 0.2972 0.2138 0.6322 0.079 Uiso 0.50 1 calc PR B 2
C42A C 0.2706(4) 0.1044(8) 0.5712(5) 0.066(6) Uani 0.50 1 d PG B 2
H42A H 0.2995 0.1035 0.5561 0.079 Uiso 0.50 1 calc PR B 2
C43A C 0.2296(4) 0.0403(7) 0.5481(5) 0.068(5) Uani 0.50 1 d PG B 2
H43A H 0.2306 -0.0045 0.5172 0.081 Uiso 0.50 1 calc PR B 2

loop_
_atom_site_aniso_label
_atom_site_aniso_U_11
_atom_site_aniso_U_22
_atom_site_aniso_U_33
_atom_site_aniso_U_23
_atom_site_aniso_U_13
_atom_site_aniso_U_12
Fe1 0.0329(6) 0.0330(6) 0.0270(6) 0.000 0.0159(5) 0.000
Fe2 0.0333(6) 0.0336(6) 0.0409(6) 0.000 0.0210(5) 0.000
Cl1 0.0397(11) 0.0320(11) 0.0358(10) 0.000 0.0118(9) 0.000
Cl2 0.0363(11) 0.0356(11) 0.0393(10) 0.000 0.0160(9) 0.000
P1 0.0351(8) 0.0340(8) 0.0298(7) 0.0028(6) 0.0156(6) 0.0019(6)
P2 0.0367(8) 0.0350(8) 0.0302(8) 0.0018(6) 0.0186(7) 0.0013(6)
P3 0.0367(8) 0.0345(8) 0.0452(9) -0.0039(7) 0.0237(7) -0.0024(7)
P4 0.0338(8) 0.0372(9) 0.0437(8) -0.0054(7) 0.0197(7) -0.0039(7)
N1 0.040(3) 0.044(3) 0.036(3) 0.000(2) 0.018(2) 0.005(2)
N2 0.040(3) 0.056(3) 0.038(3) 0.002(2) 0.023(2) -0.002(2)
N3 0.044(3) 0.053(3) 0.059(3) -0.021(3) 0.022(3) -0.009(3)
N4 0.044(3) 0.055(3) 0.041(3) -0.006(2) 0.018(2) -0.003(2)
C1 0.034(3) 0.061(4) 0.046(4) 0.007(3) 0.019(3) 0.008(3)
C2 0.039(3) 0.044(3) 0.030(3) 0.001(2) 0.010(3) 0.009(3)
C3 0.038(3) 0.044(3) 0.034(3) 0.000(3) 0.019(3) 0.005(3)
C4 0.033(3) 0.036(3) 0.035(3) 0.002(2) 0.014(2) -0.005(2)
C5 0.038(3) 0.043(3) 0.027(3) 0.003(2) 0.016(2) 0.000(3)
C6 0.034(3) 0.032(3) 0.031(3) 0.005(2) 0.016(2) -0.001(2)
C7 0.040(3) 0.041(3) 0.037(3) 0.000(3) 0.016(3) -0.002(3)
C8 0.043(3) 0.050(4) 0.031(3) 0.000(3) 0.010(3) 0.004(3)
C9 0.045(3) 0.051(4) 0.033(3) -0.002(3) 0.015(3) -0.006(3)
C10 0.052(4) 0.036(3) 0.036(3) -0.003(3) 0.019(3) 0.001(3)
C11 0.046(3) 0.039(3) 0.032(3) 0.004(2) 0.015(3) 0.002(3)
C12 0.040(3) 0.036(3) 0.027(3) -0.002(2) 0.019(2) 0.007(3)
C13 0.047(3) 0.041(3) 0.032(3) 0.001(3) 0.019(3) 0.003(3)
C14 0.052(4) 0.037(3) 0.042(3) 0.000(3) 0.024(3) -0.001(3)
C15 0.041(3) 0.052(4) 0.029(3) -0.004(3) 0.013(3) -0.001(3)
C16 0.052(4) 0.050(4) 0.031(3) -0.003(3) 0.022(3) -0.008(3)
C17 0.049(4) 0.041(3) 0.036(3) 0.000(3) 0.022(3) -0.001(3)
C18 0.056(4) 0.072(5) 0.048(4) -0.023(4) 0.020(3) -0.009(4)
C19 0.046(4) 0.046(4) 0.059(4) -0.015(3) 0.030(3) -0.008(3)
C20 0.040(3) 0.049(4) 0.069(4) -0.020(3) 0.027(3) -0.008(3)
C21 0.036(3) 0.046(4) 0.045(3) 0.002(3) 0.021(3) 0.001(3)
C22 0.034(3) 0.052(4) 0.039(3) -0.004(3) 0.020(3) -0.002(3)
C23 0.040(3) 0.032(3) 0.042(3) -0.004(2) 0.027(3) -0.001(2)
C24 0.040(3) 0.038(3) 0.042(3) -0.005(3) 0.022(3) -0.005(3)
C25 0.038(3) 0.043(4) 0.052(4) -0.004(3) 0.029(3) 0.000(3)
C26 0.037(3) 0.053(4) 0.058(4) 0.000(3) 0.028(3) 0.008(3)
C27 0.056(4) 0.039(3) 0.065(4) 0.003(3) 0.034(3) 0.004(3)
C28 0.044(4) 0.043(4) 0.058(4) -0.003(3) 0.034(3) -0.002(3)
C29 0.033(3) 0.038(3) 0.032(3) -0.003(2) 0.011(2) 0.000(2)
C30 0.031(3) 0.052(4) 0.043(3) 0.000(3) 0.014(3) -0.008(3)
C31 0.032(3) 0.053(4) 0.052(4) -0.001(3) 0.014(3) -0.004(3)
C32 0.034(3) 0.056(4) 0.050(4) 0.015(3) 0.017(3) 0.009(3)
C33 0.051(4) 0.039(4) 0.064(4) 0.005(3) 0.032(3) 0.006(3)
C34 0.035(3) 0.042(4) 0.055(4) 0.003(3) 0.020(3) -0.001(3)
C35 0.057(4) 0.074(5) 0.047(4) 0.017(4) 0.024(4) 0.027(4)
C36 0.052(4) 0.050(4) 0.063(5) 0.005(3) 0.012(4) 0.005(3)
C37 0.049(4) 0.067(5) 0.071(5) 0.029(4) 0.031(4) 0.014(4)
C38 0.064(10) 0.088(12) 0.053(9) 0.023(8) 0.012(7) 0.035(8)
C39 0.085(11) 0.063(10) 0.060(9) 0.014(8) 0.029(8) 0.019(8)
C40 0.097(15) 0.092(15) 0.110(17) -0.083(13) 0.058(14) -0.056(12)
C41 0.094(13) 0.090(15) 0.058(10) -0.063(10) 0.050(10) -0.072(11)
C42 0.063(10) 0.076(11) 0.075(12) 0.034(10) 0.042(10) 0.015(9)
C43 0.075(14) 0.092(18) 0.094(17) 0.027(12) 0.052(13) 0.023(13)
C38A 0.072(10) 0.048(8) 0.052(9) -0.005(7) 0.015(8) -0.003(8)
C39A 0.076(14) 0.116(19) 0.069(13) 0.049(13) 0.016(10) -0.011(11)
C40A 0.112(17) 0.100(16) 0.054(11) -0.018(10) 0.034(11) -0.028(13)
C41A 0.075(10) 0.056(9) 0.063(9) 0.002(7) 0.021(8) -0.018(8)
C42A 0.069(12) 0.046(9) 0.077(13) 0.001(9) 0.019(10) 0.013(8)
C43A 0.065(11) 0.065(11) 0.080(14) 0.030(10) 0.034(11) 0.010(9)

loop_
_atom_type_symbol
_atom_type_description
_atom_type_scat_dispersion_real
_atom_type_scat_dispersion_imag
_atom_type_scat_source
C C 0.0033 0.0016 'International Tables Vol C Tables 4.2.6.8 and 6.1.1.4'
H H 0.0000 0.0000 'International Tables Vol C Tables 4.2.6.8 and 6.1.1.4'
Cl Cl 0.1484 0.1585 'International Tables Vol C Tables 4.2.6.8 and 6.1.1.4'
Fe Fe 0.3463 0.8444 'International Tables Vol C Tables 4.2.6.8 and 6.1.1.4'
N N 0.0061 0.0033 'International Tables Vol C Tables 4.2.6.8 and 6.1.1.4'
P P 0.1023 0.0942 'International Tables Vol C Tables 4.2.6.8 and 6.1.1.4'

loop_
_geom_angle_atom_site_label_1
_geom_angle_atom_site_label_2
_geom_angle_atom_site_label_3
_geom_angle
_geom_angle_site_symmetry_1
_geom_angle_site_symmetry_3
_geom_angle_publ_flag
P2 Fe1 P2 153.72(9) . 2 ?
P2 Fe1 P1 83.59(5) . . ?
P2 Fe1 P1 98.20(5) 2 . ?
P2 Fe1 P1 98.20(5) . 2 ?
P2 Fe1 P1 83.59(5) 2 2 ?
P1 Fe1 P1 172.16(9) . 2 ?
P2 Fe1 Cl1 103.14(5) . . ?
P2 Fe1 Cl1 103.14(5) 2 . ?
P1 Fe1 Cl1 86.08(4) . . ?
P1 Fe1 Cl1 86.08(4) 2 . ?
P3 Fe2 P3 154.44(10) . 2 ?
P3 Fe2 P4 98.22(5) . 2 ?
P3 Fe2 P4 83.13(5) 2 2 ?
P3 Fe2 P4 83.13(5) . . ?
P3 Fe2 P4 98.21(5) 2 . ?
P4 Fe2 P4 173.99(9) 2 . ?
P3 Fe2 Cl2 102.78(5) . . ?
P3 Fe2 Cl2 102.78(5) 2 . ?
P4 Fe2 Cl2 86.99(5) 2 . ?
P4 Fe2 Cl2 86.99(5) . . ?
C6 P1 C2 104.8(2) . . ?
C6 P1 C4 99.1(2) . . ?
C2 P1 C4 95.3(2) . . ?
C6 P1 Fe1 124.03(17) . . ?
C2 P1 Fe1 116.32(19) . . ?
C4 P1 Fe1 112.40(18) . . ?
C12 P2 C5 106.1(2) . . ?
C12 P2 C3 98.1(2) . . ?
C5 P2 C3 96.5(2) . . ?
C12 P2 Fe1 122.45(17) . . ?
C5 P2 Fe1 115.97(17) . . ?
C3 P2 Fe1 113.39(17) . . ?
C23 P3 C22 105.1(2) . . ?
C23 P3 C19 97.7(3) . . ?
C22 P3 C19 96.5(3) . . ?
C23 P3 Fe2 123.35(18) . . ?
C22 P3 Fe2 117.19(18) . . ?
C19 P3 Fe2 112.11(19) . . ?
C29 P4 C20 104.4(3) . . ?
C29 P4 C21 99.1(2) . . ?
C20 P4 C21 96.0(3) . . ?
C29 P4 Fe2 124.01(17) . . ?
C20 P4 Fe2 116.1(2) . . ?
C21 P4 Fe2 112.56(19) . . ?
C1 N1 C2 111.4(4) . . ?
C1 N1 C3 110.8(4) . . ?
C2 N1 C3 113.5(4) . . ?
C1 N2 C4 109.9(4) . . ?
C1 N2 C5 112.3(4) . . ?
C4 N2 C5 114.1(4) . . ?
C18 N3 C19 111.1(5) . . ?
C18 N3 C20 112.8(5) . . ?
C19 N3 C20 113.0(5) . . ?
C18 N4 C21 110.5(4) . . ?
C18 N4 C22 111.2(5) . . ?
C21 N4 C22 114.0(4) . . ?
N1 C1 N2 116.9(4) . . ?
N1 C2 P1 111.7(3) . . ?
N1 C3 P2 113.6(4) . . ?
N2 C4 P1 113.7(3) . . ?
N2 C5 P2 111.1(3) . . ?
C7 C6 C11 117.6(5) . . ?
C7 C6 P1 124.5(4) . . ?
C11 C6 P1 117.9(4) . . ?
C8 C7 C6 121.0(5) . . ?
C7 C8 C9 121.1(5) . . ?
C8 C9 C10 118.8(5) . . ?
C11 C10 C9 120.2(5) . . ?
C10 C11 C6 121.3(5) . . ?
C17 C12 C13 118.3(5) . . ?
C17 C12 P2 124.1(4) . . ?
C13 C12 P2 117.6(4) . . ?
C14 C13 C12 120.4(5) . . ?
C15 C14 C13 119.5(5) . . ?
C16 C15 C14 120.8(5) . . ?
C15 C16 C17 120.2(5) . . ?
C16 C17 C12 120.7(5) . . ?
N3 C18 N4 116.9(5) . . ?
N3 C19 P3 113.8(4) . . ?
N3 C20 P4 110.7(4) . . ?
N4 C21 P4 114.0(4) . . ?
N4 C22 P3 110.8(4) . . ?
C24 C23 C28 118.6(5) . . ?
C24 C23 P3 123.6(4) . . ?
C28 C23 P3 117.7(4) . . ?
C25 C24 C23 120.4(5) . . ?
C26 C25 C24 120.6(5) . . ?
C25 C26 C27 120.3(5) . . ?
C26 C27 C28 119.3(6) . . ?
C27 C28 C23 120.7(5) . . ?
C30 C29 C34 118.3(5) . . ?
C30 C29 P4 123.4(4) . . ?
C34 C29 P4 118.3(4) . . ?
C31 C30 C29 120.6(6) . . ?
C32 C31 C30 120.8(5) . . ?
C31 C32 C33 119.5(5) . . ?
C34 C33 C32 120.0(6) . . ?
C33 C34 C29 120.7(5) . . ?
C37 C35 C36 119.6(6) 7_465 . ?
C37 C36 C35 119.0(6) . . ?
C35 C37 C36 121.3(6) 7_465 . ?
C39 C38 C43 120.0 . . ?
C38 C39 C40 120.0 . . ?
C41 C40 C39 120.0 . . ?
C42 C41 C40 120.0 . . ?
C43 C42 C41 120.0 . . ?
C42 C43 C38 120.0 . . ?
C39A C38A C43A 120.0 . . ?
C40A C39A C38A 120.0 . . ?
C39A C40A C41A 120.0 . . ?
C42A C41A C40A 120.0 . . ?
C41A C42A C43A 120.0 . . ?
C42A C43A C38A 120.0 . . ?

loop_
_geom_bond_atom_site_label_1
_geom_bond_atom_site_label_2
_geom_bond_distance
_geom_bond_site_symmetry_2
_geom_bond_publ_flag
Fe1 P2 2.1595(13) . ?
Fe1 P2 2.1595(13) 2 ?
Fe1 P1 2.2050(14) . ?
Fe1 P1 2.2050(14) 2 ?
Fe1 Cl1 2.461(2) . ?
Fe2 P3 2.1708(14) . ?
Fe2 P3 2.1708(14) 2 ?
Fe2 P4 2.2075(15) 2 ?
Fe2 P4 2.2075(15) . ?
Fe2 Cl2 2.454(2) . ?
P1 C6 1.826(5) . ?
P1 C2 1.855(5) . ?
P1 C4 1.869(5) . ?
P2 C12 1.819(5) . ?
P2 C5 1.858(5) . ?
P2 C3 1.866(5) . ?
P3 C23 1.826(5) . ?
P3 C22 1.861(6) . ?
P3 C19 1.867(6) . ?
P4 C29 1.829(5) . ?
P4 C20 1.860(6) . ?
P4 C21 1.861(5) . ?
N1 C1 1.457(7) . ?
N1 C2 1.481(6) . ?
N1 C3 1.484(6) . ?
N2 C1 1.467(7) . ?
N2 C4 1.473(6) . ?
N2 C5 1.481(6) . ?
N3 C18 1.450(8) . ?
N3 C19 1.467(7) . ?
N3 C20 1.479(7) . ?
N4 C18 1.470(7) . ?
N4 C21 1.480(6) . ?
N4 C22 1.486(7) . ?
C6 C7 1.398(7) . ?
C6 C11 1.401(7) . ?
C7 C8 1.379(7) . ?
C8 C9 1.384(8) . ?
C9 C10 1.391(7) . ?
C10 C11 1.387(7) . ?
C12 C17 1.393(7) . ?
C12 C13 1.408(7) . ?
C13 C14 1.394(7) . ?
C14 C15 1.381(7) . ?
C15 C16 1.369(7) . ?
C16 C17 1.387(7) . ?
C23 C24 1.393(7) . ?
C23 C28 1.399(7) . ?
C24 C25 1.379(7) . ?
C25 C26 1.377(8) . ?
C26 C27 1.385(8) . ?
C27 C28 1.392(7) . ?
C29 C30 1.396(7) . ?
C29 C34 1.401(7) . ?
C30 C31 1.386(7) . ?
C31 C32 1.376(8) . ?
C32 C33 1.392(8) . ?
C33 C34 1.388(7) . ?
C35 C37 1.357(9) 7_465 ?
C35 C36 1.386(9) . ?
C36 C37 1.373(9) . ?
C37 C35 1.357(9) 7_465 ?
C38 C39 1.3900 . ?
C38 C43 1.3900 . ?
C39 C40 1.3900 . ?
C40 C41 1.3900 . ?
C41 C42 1.3900 . ?
C42 C43 1.3900 . ?
C38A C39A 1.3900 . ?
C38A C43A 1.3900 . ?
C39A C40A 1.3900 . ?
C40A C41A 1.3900 . ?
C41A C42A 1.3900 . ?
C42A C43A 1.3900 . ?
